data_7116940
loop_
_publ_author_name
'F. Deiser'
'F. Kraus'
'H. Schmidbaur'

_publ_section_title
;
 Bis(triphenylphosphine)silver(I) perrhenate, a cyclic dimer
;
_journal_name_full Chem.Commun.
_journal_page_first 6746
_journal_paper_doi 10.1039/C5cc01446H
_journal_volume 51
_journal_year 2015
_chemical_formula_moiety 'C72 H60 Ag2 O8 P4 Re2'
_chemical_formula_sum 'C72 H60 Ag2 O8 P4 Re2'
_chemical_formula_weight 1765.22
_chemical_melting_point ?
_chemical_name_common
;
Bis(triphenylphosphine) silver(I) perrhenate(VII)
;
_chemical_name_systematic
;
Bis(triphenylphosphine) silver(I) perrhenate(VII)
;
_space_group_crystal_system triclinic
_space_group_IT_number 2
_space_group_name_Hall '-P 1'
_space_group_name_H-M_alt 'P -1'
_symmetry_space_group_name_Hall '-P 1'
_symmetry_space_group_name_H-M 'P -1'
_atom_sites_solution_hydrogens geom
_audit_creation_method SHELXL-2014
_audit_update_record
;
2015-03-09 deposited with the CCDC.
2015-03-10 downloaded from the CCDC.
;
_cell_angle_alpha 89.938(2)
_cell_angle_beta 62.745(3)
_cell_angle_gamma 68.528(2)
_cell_formula_units_Z 1
_cell_length_a 12.1764(4)
_cell_length_b 12.4966(3)
_cell_length_c 13.2647(5)
_cell_measurement_reflns_used 16988
_cell_measurement_temperature 123(2)
_cell_measurement_theta_max 39.21
_cell_measurement_theta_min 2.75
_cell_volume 1635.60(11)
_computing_structure_refinement 'SHELXL-2014 (Sheldrick, 2014)'
_diffrn_ambient_temperature 123(2)
_diffrn_detector ' CCD plate '
_diffrn_detector_area_resol_mean 16.0238
_diffrn_measured_fraction_theta_full 0.999
_diffrn_measured_fraction_theta_max 0.948
_diffrn_measurement_device ' \k-geometry diffractometer '
_diffrn_measurement_device_type ' Oxford-Diffraction Xcalibur3 '
_diffrn_measurement_method ' phi- and omega-rotation '
_diffrn_radiation_monochromator graphite
_diffrn_radiation_source 'Enhance (Mo) X-ray Source'
_diffrn_radiation_type MoK\a
_diffrn_radiation_wavelength 0.71073
_diffrn_reflns_av_R_equivalents 0.0620
_diffrn_reflns_av_unetI/netI 0.1383
_diffrn_reflns_Laue_measured_fraction_full 0.999
_diffrn_reflns_Laue_measured_fraction_max 0.948
_diffrn_reflns_limit_h_max 21
_diffrn_reflns_limit_h_min -21
_diffrn_reflns_limit_k_max 22
_diffrn_reflns_limit_k_min -12
_diffrn_reflns_limit_l_max 23
_diffrn_reflns_limit_l_min -23
_diffrn_reflns_number 68987
_diffrn_reflns_point_group_measured_fraction_full 0.999
_diffrn_reflns_point_group_measured_fraction_max 0.948
_diffrn_reflns_theta_full 25.242
_diffrn_reflns_theta_max 39.321
_diffrn_reflns_theta_min 2.753
_exptl_absorpt_coefficient_mu 4.432
_exptl_absorpt_correction_T_max 1.00000
_exptl_absorpt_correction_T_min 0.75231
_exptl_absorpt_correction_type multi-scan
_exptl_absorpt_process_details
;CrysAlis RED, Oxford Diffraction Ltd.,
Version 1.171.33.34d (release 27-02-2009 CrysAlis171 .NET)
(compiled Feb 27 2009,15:38:38)
Empirical absorption correction using spherical harmonics,
 implemented in SCALE3 ABSPACK scaling algorithm.
;
_exptl_crystal_colour colorless
_exptl_crystal_density_diffrn 1.792
_exptl_crystal_density_meas ?
_exptl_crystal_density_method 'not measured'
_exptl_crystal_description block
_exptl_crystal_F_000 860
_exptl_crystal_size_max 0.3
_exptl_crystal_size_mid 0.3
_exptl_crystal_size_min 0.2
_refine_diff_density_max 3.164
_refine_diff_density_min -3.319
_refine_diff_density_rms 0.163
_refine_ls_extinction_coef .
_refine_ls_extinction_method none
_refine_ls_goodness_of_fit_ref 0.776
_refine_ls_hydrogen_treatment constr
_refine_ls_matrix_type full
_refine_ls_number_parameters 416
_refine_ls_number_reflns 18415
_refine_ls_number_restraints 0
_refine_ls_restrained_S_all 0.776
_refine_ls_R_factor_all 0.1117
_refine_ls_R_factor_gt 0.0403
_refine_ls_shift/su_max 0.002
_refine_ls_shift/su_mean 0.000
_refine_ls_structure_factor_coef Fsqd
_refine_ls_weighting_details 'w=1/[\s^2^(Fo^2^)+(0.0364P)^2^] where P=(Fo^2^+2Fc^2^)/3'
_refine_ls_weighting_scheme calc
_refine_ls_wR_factor_gt 0.0747
_refine_ls_wR_factor_ref 0.0846
_reflns_Friedel_coverage 0.000
_reflns_Friedel_fraction_full .
_reflns_Friedel_fraction_max .
_reflns_number_gt 8110
_reflns_number_total 18415
_reflns_threshold_expression 'I > 2\s(I)'
_cod_data_source_file c5cc01446h2.cif
_cod_data_source_block 2a
_cod_depositor_comments
;
The following automatic conversions were performed:

'_chemical_melting_point' value 'not measured' was changed to '?' -
the value is undefined or not given.

'_exptl_crystal_density_meas' value 'not measured' was changed to '?'
- the value is perceived as not measured.

Automatic conversion script
Id: cif_fix_values 3105 2015-03-04 15:46:00Z robertas 
;
_cod_original_cell_volume 1635.60(10)
_cod_database_code 7116940
_shelx_space_group_comment
;
The symmetry employed for this shelxl refinement is uniquely defined
by the following loop, which should always be used as a source of
symmetry information in preference to the above space-group names.
They are only intended as comments.
;
_shelxl_version_number 2014-3

loop_
_space_group_symop_operation_xyz
'x, y, z'
'-x, -y, -z'

loop_
_atom_site_label
_atom_site_type_symbol
_atom_site_fract_x
_atom_site_fract_y
_atom_site_fract_z
_atom_site_U_iso_or_equiv
_atom_site_adp_type
_atom_site_occupancy
_atom_site_site_symmetry_order
_atom_site_calc_flag
_atom_site_refinement_flags_posn
_atom_site_refinement_flags_adp
_atom_site_refinement_flags_occupancy
_atom_site_disorder_assembly
_atom_site_disorder_group
C1 C 0.5782(3) -0.4358(2) 0.1989(2) 0.0202(5) Uani 1 1 d . . . . .
C2 C 0.6518(3) -0.5217(3) 0.2376(3) 0.0274(6) Uani 1 1 d . . . . .
H2 H 0.6932 -0.5022 0.2743 0.033 Uiso 1 1 calc R U . . .
C3 C 0.6642(3) -0.6357(3) 0.2224(3) 0.0320(7) Uani 1 1 d . . . . .
H3 H 0.7144 -0.6924 0.2481 0.038 Uiso 1 1 calc R U . . .
C4 C 0.6020(3) -0.6654(3) 0.1692(3) 0.0340(7) Uani 1 1 d . . . . .
H4 H 0.6096 -0.7419 0.1594 0.041 Uiso 1 1 calc R U . . .
C5 C 0.5290(4) -0.5813(3) 0.1307(3) 0.0357(8) Uani 1 1 d . . . . .
H5 H 0.4873 -0.6014 0.0947 0.043 Uiso 1 1 calc R U . . .
C6 C 0.5167(3) -0.4667(3) 0.1449(3) 0.0287(7) Uani 1 1 d . . . . .
H6 H 0.4672 -0.4106 0.1183 0.034 Uiso 1 1 calc R U . . .
C7 C 0.4165(3) -0.1931(2) 0.2130(3) 0.0221(6) Uani 1 1 d . . . . .
C8 C 0.2941(3) -0.1353(3) 0.3153(3) 0.0322(7) Uani 1 1 d . . . . .
H8 H 0.2899 -0.1432 0.3865 0.039 Uiso 1 1 calc R U . . .
C9 C 0.1789(3) -0.0659(3) 0.3102(3) 0.0444(9) Uani 1 1 d . . . . .
H9 H 0.0971 -0.0286 0.3785 0.053 Uiso 1 1 calc R U . . .
C10 C 0.1836(3) -0.0515(3) 0.2063(3) 0.0390(8) Uani 1 1 d . . . . .
H10 H 0.1054 -0.0051 0.2042 0.047 Uiso 1 1 calc R U . . .
C11 C 0.3053(4) -0.1062(3) 0.1041(3) 0.0357(8) Uani 1 1 d . . . . .
H11 H 0.3094 -0.0952 0.0333 0.043 Uiso 1 1 calc R U . . .
C12 C 0.4212(3) -0.1778(3) 0.1078(3) 0.0277(6) Uani 1 1 d . . . . .
H12 H 0.5025 -0.2156 0.0392 0.033 Uiso 1 1 calc R U . . .
C13 C 0.7093(3) -0.2820(2) 0.0965(2) 0.0209(5) Uani 1 1 d . . . . .
C14 C 0.8112(3) -0.3798(3) 0.0128(3) 0.0272(6) Uani 1 1 d . . . . .
H14 H 0.8016 -0.4503 0.0139 0.033 Uiso 1 1 calc R U . . .
C15 C 0.9285(3) -0.3738(3) -0.0734(3) 0.0339(7) Uani 1 1 d . . . . .
H15 H 0.9978 -0.4407 -0.1285 0.041 Uiso 1 1 calc R U . . .
C16 C 0.9420(3) -0.2687(3) -0.0771(3) 0.0333(7) Uani 1 1 d . . . . .
H16 H 1.0199 -0.2647 -0.1358 0.040 Uiso 1 1 calc R U . . .
C17 C 0.8412(3) -0.1697(3) 0.0053(3) 0.0304(7) Uani 1 1 d . . . . .
H17 H 0.8509 -0.0992 0.0029 0.036 Uiso 1 1 calc R U . . .
C18 C 0.7242(3) -0.1764(3) 0.0927(3) 0.0259(6) Uani 1 1 d . . . . .
H18 H 0.6557 -0.1099 0.1487 0.031 Uiso 1 1 calc R U . . .
C19 C 0.7176(3) -0.2814(2) 0.5903(2) 0.0212(6) Uani 1 1 d . . . . .
C20 C 0.7489(3) -0.3549(3) 0.6604(3) 0.0259(6) Uani 1 1 d . . . . .
H20 H 0.7866 -0.4358 0.6353 0.031 Uiso 1 1 calc R U . . .
C21 C 0.7247(3) -0.3096(3) 0.7670(3) 0.0314(7) Uani 1 1 d . . . . .
H21 H 0.7457 -0.3598 0.8135 0.038 Uiso 1 1 calc R U . . .
C22 C 0.6697(3) -0.1901(3) 0.8043(3) 0.0380(8) Uani 1 1 d . . . . .
H22 H 0.6555 -0.1595 0.8753 0.046 Uiso 1 1 calc R U . . .
C23 C 0.6356(4) -0.1155(3) 0.7365(3) 0.0411(9) Uani 1 1 d . . . . .
H23 H 0.5973 -0.0347 0.7625 0.049 Uiso 1 1 calc R U . . .
C24 C 0.6580(3) -0.1602(3) 0.6306(3) 0.0321(7) Uani 1 1 d . . . . .
H24 H 0.6334 -0.1095 0.5859 0.038 Uiso 1 1 calc R U . . .
C25 C 0.9132(3) -0.3309(2) 0.3464(2) 0.0199(5) Uani 1 1 d . . . . .
C26 C 1.0093(3) -0.3374(3) 0.3779(3) 0.0258(6) Uani 1 1 d . . . . .
H26 H 0.9919 -0.3429 0.4532 0.031 Uiso 1 1 calc R U . . .
C27 C 1.1309(3) -0.3356(3) 0.2971(3) 0.0306(7) Uani 1 1 d . . . . .
H27 H 1.1955 -0.3414 0.3182 0.037 Uiso 1 1 calc R U . . .
C28 C 1.1575(3) -0.3254(3) 0.1854(3) 0.0314(7) Uani 1 1 d . . . . .
H28 H 1.2394 -0.3240 0.1318 0.038 Uiso 1 1 calc R U . . .
C29 C 1.0611(3) -0.3173(3) 0.1538(3) 0.0283(6) Uani 1 1 d . . . . .
H29 H 1.0782 -0.3102 0.0788 0.034 Uiso 1 1 calc R U . . .
C30 C 0.9394(3) -0.3197(3) 0.2344(2) 0.0243(6) Uani 1 1 d . . . . .
H30 H 0.8747 -0.3138 0.2132 0.029 Uiso 1 1 calc R U . . .
C31 C 0.7882(3) -0.4909(2) 0.4422(2) 0.0203(5) Uani 1 1 d . . . . .
C32 C 0.6785(3) -0.5218(3) 0.4999(3) 0.0276(6) Uani 1 1 d . . . . .
H32 H 0.5910 -0.4636 0.5420 0.033 Uiso 1 1 calc R U . . .
C33 C 0.7004(3) -0.6390(3) 0.4943(3) 0.0317(7) Uani 1 1 d . . . . .
H33 H 0.6275 -0.6593 0.5334 0.038 Uiso 1 1 calc R U . . .
C34 C 0.8307(3) -0.7264(3) 0.4306(3) 0.0289(7) Uani 1 1 d . . . . .
H34 H 0.8446 -0.8049 0.4259 0.035 Uiso 1 1 calc R U . . .
C35 C 0.9389(3) -0.6967(3) 0.3744(3) 0.0263(6) Uani 1 1 d . . . . .
H35 H 1.0263 -0.7552 0.3328 0.032 Uiso 1 1 calc R U . . .
C36 C 0.9183(3) -0.5793(2) 0.3797(2) 0.0236(6) Uani 1 1 d . . . . .
H36 H 0.9919 -0.5598 0.3413 0.028 Uiso 1 1 calc R U . . .
O1 O 0.6371(2) -0.06311(19) 0.3625(2) 0.0393(6) Uani 1 1 d . . . . .
O2 O 0.6122(2) 0.1623(2) 0.4281(2) 0.0417(6) Uani 1 1 d . . . . .
O3A O 0.8171(15) 0.0276(14) 0.2098(17) 0.056(4) Uani 0.44(5) 1 d . . P . .
O3B O 0.763(4) 0.054(2) 0.1977(11) 0.099(8) Uani 0.56(5) 1 d . . P . .
O4A O 0.8259(15) -0.0260(12) 0.4057(13) 0.049(4) Uani 0.44(5) 1 d . . P . .
O4B O 0.8607(19) -0.0344(12) 0.350(4) 0.128(8) Uani 0.56(5) 1 d . . P . .
P1 P 0.56421(7) -0.28671(6) 0.22300(6) 0.02011(14) Uani 1 1 d . . . . .
P2 P 0.75204(7) -0.33528(6) 0.44684(6) 0.01909(14) Uani 1 1 d . . . . .
Ag1 Ag 0.58457(2) -0.24099(2) 0.38762(2) 0.02062(5) Uani 1 1 d . . . . .
Re1 Re 0.72069(2) 0.02670(2) 0.34186(2) 0.03650(5) Uani 1 1 d . . . . .

loop_
_atom_site_aniso_label
_atom_site_aniso_U_11
_atom_site_aniso_U_22
_atom_site_aniso_U_33
_atom_site_aniso_U_23
_atom_site_aniso_U_13
_atom_site_aniso_U_12
C1 0.0192(12) 0.0218(14) 0.0191(13) 0.0017(11) -0.0080(10) -0.0098(11)
C2 0.0263(15) 0.0277(16) 0.0319(16) 0.0061(13) -0.0167(13) -0.0115(13)
C3 0.0305(16) 0.0253(16) 0.0380(18) 0.0098(14) -0.0161(14) -0.0105(13)
C4 0.0386(18) 0.0291(17) 0.0323(17) 0.0033(14) -0.0120(14) -0.0188(15)
C5 0.046(2) 0.0405(19) 0.0362(18) 0.0088(15) -0.0221(16) -0.0305(17)
C6 0.0324(16) 0.0299(16) 0.0325(17) 0.0092(13) -0.0192(14) -0.0174(14)
C7 0.0196(13) 0.0196(14) 0.0279(15) 0.0054(11) -0.0115(11) -0.0091(11)
C8 0.0268(15) 0.0317(17) 0.0305(17) 0.0115(14) -0.0103(13) -0.0092(13)
C9 0.0225(16) 0.039(2) 0.048(2) 0.0115(17) -0.0059(15) -0.0041(15)
C10 0.0318(17) 0.0269(17) 0.058(2) 0.0132(16) -0.0251(17) -0.0080(14)
C11 0.045(2) 0.0305(17) 0.044(2) 0.0134(15) -0.0320(17) -0.0153(16)
C12 0.0267(15) 0.0251(15) 0.0309(16) 0.0022(13) -0.0154(13) -0.0086(12)
C13 0.0207(13) 0.0245(14) 0.0195(13) 0.0059(11) -0.0110(11) -0.0095(11)
C14 0.0268(15) 0.0293(16) 0.0221(14) 0.0014(12) -0.0102(12) -0.0105(13)
C15 0.0269(15) 0.0396(19) 0.0220(15) -0.0005(13) -0.0053(12) -0.0092(14)
C16 0.0263(15) 0.048(2) 0.0252(16) 0.0102(14) -0.0095(13) -0.0193(15)
C17 0.0337(16) 0.0364(18) 0.0289(16) 0.0136(14) -0.0162(14) -0.0214(15)
C18 0.0259(14) 0.0268(16) 0.0224(14) 0.0020(12) -0.0105(12) -0.0100(12)
C19 0.0197(13) 0.0240(14) 0.0201(13) 0.0035(11) -0.0085(11) -0.0108(11)
C20 0.0227(14) 0.0287(16) 0.0240(14) 0.0041(12) -0.0098(11) -0.0103(12)
C21 0.0282(15) 0.044(2) 0.0234(15) 0.0092(14) -0.0117(12) -0.0178(14)
C22 0.0371(18) 0.057(2) 0.0223(15) -0.0011(15) -0.0063(14) -0.0318(17)
C23 0.046(2) 0.0333(19) 0.0344(19) -0.0026(15) -0.0098(16) -0.0204(16)
C24 0.0384(18) 0.0230(16) 0.0316(17) 0.0035(13) -0.0160(14) -0.0110(14)
C25 0.0205(13) 0.0159(13) 0.0235(13) 0.0063(11) -0.0102(11) -0.0085(11)
C26 0.0297(15) 0.0300(16) 0.0267(15) 0.0098(12) -0.0172(13) -0.0170(13)
C27 0.0280(16) 0.0359(18) 0.0410(18) 0.0133(15) -0.0219(14) -0.0200(14)
C28 0.0253(15) 0.0322(17) 0.0334(17) 0.0087(14) -0.0089(13) -0.0156(13)
C29 0.0294(15) 0.0354(17) 0.0227(14) 0.0112(13) -0.0121(12) -0.0169(14)
C30 0.0240(14) 0.0281(15) 0.0241(14) 0.0063(12) -0.0132(12) -0.0124(12)
C31 0.0248(13) 0.0221(14) 0.0179(13) 0.0057(11) -0.0117(11) -0.0119(11)
C32 0.0231(14) 0.0275(16) 0.0282(15) 0.0037(12) -0.0074(12) -0.0133(12)
C33 0.0333(17) 0.0369(18) 0.0324(17) 0.0110(14) -0.0132(14) -0.0258(15)
C34 0.0387(17) 0.0221(15) 0.0306(16) 0.0068(12) -0.0172(14) -0.0172(14)
C35 0.0290(15) 0.0195(14) 0.0252(15) 0.0012(12) -0.0113(12) -0.0072(12)
C36 0.0238(14) 0.0258(15) 0.0236(14) 0.0057(12) -0.0108(11) -0.0137(12)
O1 0.0512(15) 0.0260(11) 0.0435(14) 0.0043(10) -0.0218(12) -0.0207(11)
O2 0.0316(12) 0.0321(12) 0.0393(13) -0.0106(10) 0.0032(10) -0.0177(10)
O3A 0.061(7) 0.039(5) 0.032(6) 0.002(4) 0.004(4) -0.017(5)
O3B 0.179(19) 0.073(9) 0.030(3) 0.014(5) -0.017(8) -0.084(11)
O4A 0.028(5) 0.039(5) 0.075(8) -0.006(4) -0.033(5) 0.001(4)
O4B 0.038(6) 0.054(5) 0.25(2) -0.030(10) -0.043(12) -0.010(4)
P1 0.0194(3) 0.0217(4) 0.0193(3) 0.0035(3) -0.0089(3) -0.0093(3)
P2 0.0194(3) 0.0192(4) 0.0198(3) 0.0048(3) -0.0096(3) -0.0090(3)
Ag1 0.02054(10) 0.02106(11) 0.02030(10) 0.00286(8) -0.00994(8) -0.00873(8)
Re1 0.03169(7) 0.02246(7) 0.03394(8) -0.00438(5) 0.00293(5) -0.01447(5)

loop_
_atom_type_symbol
_atom_type_description
_atom_type_scat_dispersion_real
_atom_type_scat_dispersion_imag
_atom_type_scat_source
C C 0.0033 0.0016 'International Tables Vol C Tables 4.2.6.8 and 6.1.1.4'
H H 0.0000 0.0000 'International Tables Vol C Tables 4.2.6.8 and 6.1.1.4'
O O 0.0106 0.0060 'International Tables Vol C Tables 4.2.6.8 and 6.1.1.4'
P P 0.1023 0.0942 'International Tables Vol C Tables 4.2.6.8 and 6.1.1.4'
Ag Ag -0.8971 1.1015 'International Tables Vol C Tables 4.2.6.8 and 6.1.1.4'
Re Re -1.0185 7.2310 'International Tables Vol C Tables 4.2.6.8 and 6.1.1.4'

loop_
_geom_angle_atom_site_label_1
_geom_angle_atom_site_label_2
_geom_angle_atom_site_label_3
_geom_angle
_geom_angle_site_symmetry_1
_geom_angle_site_symmetry_3
C6 C1 C2 118.6(3) . .
C6 C1 P1 122.6(2) . .
C2 C1 P1 118.7(2) . .
C3 C2 C1 120.9(3) . .
C4 C3 C2 120.0(3) . .
C5 C4 C3 119.7(3) . .
C4 C5 C6 120.8(3) . .
C1 C6 C5 120.0(3) . .
C12 C7 C8 119.2(3) . .
C12 C7 P1 122.4(2) . .
C8 C7 P1 118.4(2) . .
C9 C8 C7 119.7(3) . .
C10 C9 C8 121.0(3) . .
C9 C10 C11 119.9(3) . .
C10 C11 C12 119.7(3) . .
C7 C12 C11 120.5(3) . .
C14 C13 C18 119.2(3) . .
C14 C13 P1 123.2(2) . .
C18 C13 P1 117.2(2) . .
C13 C14 C15 120.4(3) . .
C16 C15 C14 120.0(3) . .
C17 C16 C15 120.5(3) . .
C16 C17 C18 119.3(3) . .
C13 C18 C17 120.5(3) . .
C20 C19 C24 118.7(3) . .
C20 C19 P2 123.2(2) . .
C24 C19 P2 118.1(2) . .
C21 C20 C19 120.9(3) . .
C22 C21 C20 119.9(3) . .
C21 C22 C23 120.0(3) . .
C24 C23 C22 120.4(3) . .
C23 C24 C19 120.1(3) . .
C30 C25 C26 119.3(3) . .
C30 C25 P2 118.1(2) . .
C26 C25 P2 122.6(2) . .
C27 C26 C25 119.9(3) . .
C28 C27 C26 120.9(3) . .
C27 C28 C29 119.5(3) . .
C30 C29 C28 119.8(3) . .
C29 C30 C25 120.6(3) . .
C36 C31 C32 119.0(3) . .
C36 C31 P2 123.0(2) . .
C32 C31 P2 117.9(2) . .
C33 C32 C31 120.0(3) . .
C32 C33 C34 120.4(3) . .
C35 C34 C33 119.9(3) . .
C34 C35 C36 120.2(3) . .
C31 C36 C35 120.4(3) . .
Re1 O1 Ag1 161.56(14) . .
Re1 O2 Ag1 136.73(12) . 2_656
O3B O3A Re1 95(2) . .
O3A O3B Re1 62(2) . .
O4B O4A Re1 68(2) . .
O4A O4B Re1 90.9(17) . .
C7 P1 C13 105.75(13) . .
C7 P1 C1 105.62(13) . .
C13 P1 C1 105.06(13) . .
C7 P1 Ag1 119.53(10) . .
C13 P1 Ag1 106.54(9) . .
C1 P1 Ag1 113.22(10) . .
C25 P2 C19 105.42(13) . .
C25 P2 C31 105.18(12) . .
C19 P2 C31 104.16(13) . .
C25 P2 Ag1 110.55(9) . .
C19 P2 Ag1 119.24(9) . .
C31 P2 Ag1 111.20(9) . .
O2 Ag1 P1 119.32(7) 2_656 .
O2 Ag1 P2 99.40(7) 2_656 .
P1 Ag1 P2 133.38(3) . .
O2 Ag1 O1 97.67(8) 2_656 .
P1 Ag1 O1 105.85(6) . .
P2 Ag1 O1 92.55(6) . .
O3A Re1 O4B 86.1(11) . .
O3A Re1 O2 114.6(6) . .
O4B Re1 O2 114.7(10) . .
O3A Re1 O1 116.0(7) . .
O4B Re1 O1 112.9(6) . .
O2 Re1 O1 110.63(11) . .
O3A Re1 O4A 107.0(6) . .
O4B Re1 O4A 21.4(13) . .
O2 Re1 O4A 100.8(5) . .
O1 Re1 O4A 106.1(5) . .
O3A Re1 O3B 23.1(9) . .
O4B Re1 O3B 109.2(7) . .
O2 Re1 O3B 103.3(9) . .
O1 Re1 O3B 105.2(8) . .
O4A Re1 O3B 130.0(10) . .

loop_
_geom_bond_atom_site_label_1
_geom_bond_atom_site_label_2
_geom_bond_distance
_geom_bond_site_symmetry_2
C1 C6 1.388(4) .
C1 C2 1.391(4) .
C1 P1 1.823(3) .
C2 C3 1.381(4) .
C3 C4 1.380(5) .
C4 C5 1.373(5) .
C5 C6 1.388(4) .
C7 C12 1.386(4) .
C7 C8 1.395(4) .
C7 P1 1.816(3) .
C8 C9 1.385(5) .
C9 C10 1.368(5) .
C10 C11 1.386(5) .
C11 C12 1.391(4) .
C13 C14 1.378(4) .
C13 C18 1.394(4) .
C13 P1 1.817(3) .
C14 C15 1.390(4) .
C15 C16 1.381(5) .
C16 C17 1.376(5) .
C17 C18 1.399(4) .
C19 C20 1.385(4) .
C19 C24 1.397(4) .
C19 P2 1.821(3) .
C20 C21 1.380(4) .
C21 C22 1.375(5) .
C22 C23 1.381(5) .
C23 C24 1.378(5) .
C25 C30 1.388(4) .
C25 C26 1.389(4) .
C25 P2 1.820(3) .
C26 C27 1.382(4) .
C27 C28 1.380(5) .
C28 C29 1.389(4) .
C29 C30 1.387(4) .
C31 C36 1.391(4) .
C31 C32 1.400(4) .
C31 P2 1.824(3) .
C32 C33 1.385(4) .
C33 C34 1.389(4) .
C34 C35 1.374(4) .
C35 C36 1.391(4) .
O1 Re1 1.718(2) .
O1 Ag1 2.511(2) .
O2 Re1 1.705(2) .
O2 Ag1 2.366(2) 2_656
O3A O3B 0.71(3) .
O3A Re1 1.604(18) .
O3B Re1 1.806(18) .
O4A O4B 0.65(4) .
O4A Re1 1.779(10) .
O4B Re1 1.646(15) .
P1 Ag1 2.3997(8) .
P2 Ag1 2.4227(7) .
Ag1 O2 2.366(2) 2_656
